data_7237012
loop_
_publ_author_name
'Lunchev, Andrey V.'
'Hendrata, Vincent C.'
'Jaggi, Aparna'
'Morris, Samuel A.'
'Ganguly, Rakesh'
'Chen, Xiaoxuan'
'Sun, Handong'
'Grimsdale, Andrew C.'

_publ_section_title
;
 A Friedl\"ander route to 5,7-diazapentacenes
;
_journal_issue 14
_journal_name_full 'Journal of Materials Chemistry C'
_journal_page_first 3715
_journal_paper_doi 10.1039/C7TC05057G
_journal_volume 6
_journal_year 2018
_chemical_formula_sum 'C32 H44 N2'
_chemical_formula_weight 456.69
_chemical_name_systematic 12,14-dihexyl-1,2,3,4,8,9,10,11-octahydroquinolino[3,2-b]acridine
_space_group_crystal_system monoclinic
_space_group_IT_number 14
_space_group_name_Hall '-P 2ybc'
_space_group_name_H-M_alt 'P 1 21/c 1'
_atom_sites_solution_hydrogens geom
_audit_update_record
;
2017-11-03 deposited with the CCDC.
2018-01-03 downloaded from the CCDC.
;
_cell_angle_alpha 90
_cell_angle_beta 113.6951(16)
_cell_angle_gamma 90
_cell_formula_units_Z 4
_cell_length_a 16.6840(7)
_cell_length_b 9.5024(6)
_cell_length_c 18.4451(8)
_cell_measurement_reflns_used 3420
_cell_measurement_temperature 100.(2)
_cell_measurement_theta_max 26.3567
_cell_measurement_theta_min 2.4117
_cell_volume 2677.7(2)
_computing_cell_refinement 'SAINT V8.37A (Bruker AXS Inc., 2015)'
_computing_data_collection 'APEX3 (Bruker AXS Inc., 2016)'
_computing_data_reduction 'SAINT V8.37A (Bruker AXS Inc., 2015)'
_computing_molecular_graphics 'XP (Bruker AXS Inc., 2016)'
_computing_publication_material 'APEX3 (Bruker AXS Inc., 2016)'
_computing_structure_refinement 'SHELXL-2014/7 (Sheldrick, 2014)'
_computing_structure_solution 'XS, VERSION 2013/1'
_diffrn_ambient_temperature 100.(2)
_diffrn_detector_area_resol_mean 7.4074
_diffrn_measured_fraction_theta_full 0.986
_diffrn_measured_fraction_theta_max 0.986
_diffrn_measurement_device_type 'Photon II CPADs detector'
_diffrn_measurement_method 'phi and omega scans'
_diffrn_radiation_monochromator 'Multilayer Mirror'
_diffrn_radiation_type MoK\a
_diffrn_radiation_wavelength 0.71073
_diffrn_reflns_av_R_equivalents 0.1091
_diffrn_reflns_av_unetI/netI 0.0752
_diffrn_reflns_limit_h_max 20
_diffrn_reflns_limit_h_min -20
_diffrn_reflns_limit_k_max 10
_diffrn_reflns_limit_k_min -11
_diffrn_reflns_limit_l_max 23
_diffrn_reflns_limit_l_min -21
_diffrn_reflns_number 24052
_diffrn_reflns_theta_full 26.40
_diffrn_reflns_theta_max 26.40
_diffrn_reflns_theta_min 2.41
_diffrn_source 'Incoatec microfocus source'
_diffrn_source_type 'Bruker D8 Quest'
_exptl_absorpt_coefficient_mu 0.065
_exptl_absorpt_correction_T_max 0.99
_exptl_absorpt_correction_T_min 0.88
_exptl_absorpt_correction_type 'Numerical Mu Calculated'
_exptl_absorpt_process_details
;
SADABS-2016/2 - Bruker AXS area detector scaling and absorption correction
;
_exptl_crystal_colour yellow
_exptl_crystal_density_diffrn 1.133
_exptl_crystal_density_method 'not measured'
_exptl_crystal_description block
_exptl_crystal_F_000 1000
_exptl_crystal_size_max 0.183
_exptl_crystal_size_mid 0.084
_exptl_crystal_size_min 0.084
_refine_diff_density_max 0.295
_refine_diff_density_min -0.271
_refine_ls_extinction_method none
_refine_ls_goodness_of_fit_ref 1.018
_refine_ls_hydrogen_treatment constr
_refine_ls_matrix_type full
_refine_ls_number_parameters 309
_refine_ls_number_reflns 5400
_refine_ls_number_restraints 0
_refine_ls_restrained_S_all 1.018
_refine_ls_R_factor_all 0.1129
_refine_ls_R_factor_gt 0.0605
_refine_ls_shift/su_max 0.000
_refine_ls_shift/su_mean 0.000
_refine_ls_structure_factor_coef Fsqd
_refine_ls_weighting_details 'w=1/[\s^2^(Fo^2^)+(0.0775P)^2^+0.6865P] where P=(Fo^2^+2Fc^2^)/3'
_refine_ls_weighting_scheme calc
_refine_ls_wR_factor_gt 0.1406
_refine_ls_wR_factor_ref 0.1708
_reflns_number_gt 3263
_reflns_number_total 5400
_reflns_threshold_expression 'I > 2\s(I)'
_cod_data_source_file c7tc05057g2.cif
_cod_data_source_block rgsam2
_cod_database_code 7237012

loop_
_space_group_symop_operation_xyz
'x, y, z'
'-x, y+1/2, -z+1/2'
'-x, -y, -z'
'x, -y-1/2, z-1/2'

loop_
_atom_site_type_symbol
_atom_site_label
_atom_site_fract_x
_atom_site_fract_y
_atom_site_fract_z
_atom_site_U_iso_or_equiv
_atom_site_adp_type
_atom_site_calc_flag
_atom_site_refinement_flags_adp
_atom_site_refinement_flags_posn
_atom_site_occupancy
C C1 0.55294(14) 0.8199(2) 0.50151(13) 0.0192(5) Uani d . . 1
C C2 0.62210(14) 0.9328(2) 0.51725(13) 0.0221(5) Uani d . . 1
H H2A 0.6742 0.906 0.5649 0.027 Uiso calc U R 1
H H2B 0.5993 1.022 0.5293 0.027 Uiso calc U R 1
C C3 0.65076(15) 0.9593(3) 0.44950(13) 0.0263(5) Uani d . . 1
H H3A 0.6814 1.051 0.4575 0.032 Uiso calc U R 1
H H3B 0.6921 0.8848 0.4491 0.032 Uiso calc U R 1
C C4 0.57170(16) 0.9601(3) 0.37076(13) 0.0249(5) Uani d . . 1
H H4A 0.5303 1.0341 0.3715 0.03 Uiso calc U R 1
H H4B 0.5907 0.9824 0.3277 0.03 Uiso calc U R 1
C C5 0.52593(15) 0.8185(2) 0.35480(13) 0.0215(5) Uani d . . 1
H H5A 0.4709 0.826 0.3067 0.026 Uiso calc U R 1
H H5B 0.5637 0.7485 0.344 0.026 Uiso calc U R 1
C C6 0.50486(14) 0.7663(2) 0.42278(12) 0.0187(5) Uani d . . 1
C C7 0.44015(14) 0.6683(2) 0.41129(12) 0.0184(5) Uani d . . 1
C C8 0.41981(14) 0.6292(2) 0.47705(12) 0.0172(5) Uani d . . 1
C C9 0.35162(14) 0.5386(2) 0.47082(12) 0.0195(5) Uani d . . 1
H H9 0.3166 0.4996 0.4206 0.023 Uiso calc U R 1
C C10 0.33308(14) 0.5033(2) 0.53603(12) 0.0187(5) Uani d . . 1
C C11 0.26349(14) 0.4100(2) 0.53195(13) 0.0193(5) Uani d . . 1
C C12 0.25275(15) 0.3808(2) 0.60049(13) 0.0213(5) Uani d . . 1
C C13 0.18183(16) 0.2795(3) 0.59985(13) 0.0269(6) Uani d . . 1
H H13A 0.1955 0.1847 0.5856 0.032 Uiso calc U R 1
H H13B 0.1254 0.3094 0.5579 0.032 Uiso calc U R 1
C C14 0.17040(16) 0.2686(3) 0.67767(14) 0.0322(6) Uani d . . 1
H H14A 0.138 0.1814 0.6778 0.039 Uiso calc U R 1
H H14B 0.1357 0.3497 0.6827 0.039 Uiso calc U R 1
C C15 0.25930(17) 0.2670(3) 0.74770(14) 0.0312(6) Uani d . . 1
H H15A 0.2514 0.2522 0.7976 0.037 Uiso calc U R 1
H H15B 0.2955 0.1891 0.7416 0.037 Uiso calc U R 1
C C16 0.30434(16) 0.4065(3) 0.75055(13) 0.0256(5) Uani d . . 1
H H16A 0.2713 0.482 0.7635 0.031 Uiso calc U R 1
H H16B 0.3639 0.4034 0.7934 0.031 Uiso calc U R 1
C C17 0.31125(14) 0.4419(2) 0.67349(13) 0.0206(5) Uani d . . 1
C C18 0.38679(14) 0.5619(2) 0.61155(12) 0.0187(5) Uani d . . 1
C C19 0.45465(14) 0.6529(2) 0.61829(13) 0.0195(5) Uani d . . 1
H H19 0.4898 0.6918 0.6685 0.023 Uiso calc U R 1
C C20 0.47202(14) 0.6883(2) 0.55271(12) 0.0186(5) Uani d . . 1
C C21 0.38898(14) 0.6067(2) 0.33069(12) 0.0201(5) Uani d . . 1
H H21A 0.3747 0.5075 0.3367 0.024 Uiso calc U R 1
H H21B 0.4258 0.6078 0.2999 0.024 Uiso calc U R 1
C C22 0.30388(15) 0.6871(3) 0.28462(13) 0.0244(5) Uani d . . 1
H H22A 0.2608 0.6647 0.3074 0.029 Uiso calc U R 1
H H22B 0.3158 0.7894 0.291 0.029 Uiso calc U R 1
C C23 0.26445(16) 0.6516(3) 0.19697(13) 0.0291(6) Uani d . . 1
H H23A 0.3056 0.6817 0.1735 0.035 Uiso calc U R 1
H H23B 0.2578 0.5482 0.1909 0.035 Uiso calc U R 1
C C24 0.17648(16) 0.7196(3) 0.15135(14) 0.0323(6) Uani d . . 1
H H24A 0.181 0.8214 0.1637 0.039 Uiso calc U R 1
H H24B 0.1331 0.6787 0.1694 0.039 Uiso calc U R 1
C C25 0.1434(2) 0.7012(4) 0.06221(16) 0.0526(9) Uani d . . 1
H H25A 0.1841 0.7492 0.0433 0.063 Uiso calc U R 1
H H25B 0.1435 0.5997 0.05 0.063 Uiso calc U R 1
C C26 0.0531(2) 0.7587(5) 0.01836(17) 0.0678(12) Uani d . . 1
H H26A 0.0114 0.7051 0.0327 0.102 Uiso calc U R 1
H H26B 0.037 0.7509 -0.0388 0.102 Uiso calc U R 1
H H26C 0.0517 0.8578 0.0325 0.102 Uiso calc U R 1
C C27 0.20575(15) 0.3444(2) 0.45392(13) 0.0224(5) Uani d . . 1
H H27A 0.1815 0.2556 0.4646 0.027 Uiso calc U R 1
H H27B 0.2424 0.3202 0.4247 0.027 Uiso calc U R 1
C C28 0.12990(15) 0.4369(3) 0.40079(13) 0.0272(6) Uani d . . 1
H H28A 0.0955 0.4683 0.4308 0.033 Uiso calc U R 1
H H28B 0.1535 0.5216 0.385 0.033 Uiso calc U R 1
C C29 0.07034(16) 0.3585(3) 0.32719(14) 0.0326(6) Uani d . . 1
H H29A 0.1064 0.3218 0.2999 0.039 Uiso calc U R 1
H H29B 0.0453 0.2766 0.3439 0.039 Uiso calc U R 1
C C30 -0.00395(17) 0.4432(3) 0.26847(15) 0.0367(6) Uani d . . 1
H H30A 0.0208 0.5223 0.2492 0.044 Uiso calc U R 1
H H30B -0.0387 0.484 0.296 0.044 Uiso calc U R 1
C C31 -0.06452(18) 0.3594(3) 0.19790(14) 0.0408(7) Uani d . . 1
H H31A -0.0295 0.3183 0.1707 0.049 Uiso calc U R 1
H H31B -0.0892 0.2805 0.2174 0.049 Uiso calc U R 1
C C32 -0.1390(2) 0.4416(4) 0.13834(16) 0.0525(9) Uani d . . 1
H H32A -0.1743 0.4831 0.1644 0.079 Uiso calc U R 1
H H32B -0.1756 0.3786 0.0959 0.079 Uiso calc U R 1
H H32C -0.1156 0.5166 0.116 0.079 Uiso calc U R 1
N N1 0.53939(12) 0.7804(2) 0.56379(10) 0.0196(4) Uani d . . 1
N N2 0.37475(12) 0.5290(2) 0.67920(10) 0.0208(4) Uani d . . 1

loop_
_atom_site_aniso_label
_atom_site_aniso_U_11
_atom_site_aniso_U_22
_atom_site_aniso_U_33
_atom_site_aniso_U_12
_atom_site_aniso_U_13
_atom_site_aniso_U_23
C1 0.0188(11) 0.0200(12) 0.0180(11) 0.0042(9) 0.0068(9) 0.0018(9)
C2 0.0207(12) 0.0246(13) 0.0198(12) 0.0003(10) 0.0067(10) 0.0008(10)
C3 0.0265(13) 0.0300(14) 0.0230(12) -0.0029(11) 0.0105(11) 0.0019(10)
C4 0.0306(13) 0.0254(13) 0.0190(12) -0.0002(11) 0.0102(10) 0.0044(10)
C5 0.0236(12) 0.0253(13) 0.0150(11) 0.0013(10) 0.0072(10) 0.0019(9)
C6 0.0195(11) 0.0199(12) 0.0161(11) 0.0027(9) 0.0064(9) 0.0010(9)
C7 0.0220(11) 0.0167(11) 0.0152(11) 0.0050(9) 0.0062(9) 0.0002(9)
C8 0.0192(11) 0.0161(11) 0.0146(11) 0.0028(9) 0.0049(9) 0.0012(8)
C9 0.0216(12) 0.0201(12) 0.0154(11) 0.0014(9) 0.0060(9) -0.0004(9)
C10 0.0187(11) 0.0191(12) 0.0159(11) 0.0037(9) 0.0045(9) 0.0003(9)
C11 0.0193(11) 0.0180(12) 0.0186(12) 0.0021(9) 0.0057(9) -0.0018(9)
C12 0.0221(12) 0.0204(12) 0.0215(12) 0.0010(10) 0.0087(10) 0.0010(9)
C13 0.0256(13) 0.0340(15) 0.0215(12) -0.0058(11) 0.0098(10) -0.0024(10)
C14 0.0327(14) 0.0394(16) 0.0283(14) -0.0079(12) 0.0163(12) -0.0030(12)
C15 0.0404(15) 0.0307(15) 0.0235(13) -0.0050(12) 0.0138(12) 0.0026(11)
C16 0.0325(14) 0.0269(13) 0.0181(12) -0.0026(11) 0.0110(11) 0.0003(10)
C17 0.0231(12) 0.0211(12) 0.0179(11) 0.0030(10) 0.0085(10) 0.0008(9)
C18 0.0207(12) 0.0192(12) 0.0149(11) 0.0034(9) 0.0058(9) 0.0002(9)
C19 0.0202(11) 0.0206(12) 0.0147(11) 0.0025(9) 0.0039(9) -0.0005(9)
C20 0.0192(11) 0.0181(12) 0.0172(11) 0.0028(9) 0.0059(9) 0.0005(9)
C21 0.0256(12) 0.0209(12) 0.0137(11) 0.0011(10) 0.0076(10) -0.0005(9)
C22 0.0257(13) 0.0273(13) 0.0179(12) 0.0037(10) 0.0062(10) -0.0003(10)
C23 0.0316(14) 0.0319(14) 0.0190(12) 0.0037(11) 0.0052(11) -0.0020(10)
C24 0.0281(13) 0.0445(17) 0.0204(13) 0.0040(12) 0.0057(11) 0.0008(11)
C25 0.0402(17) 0.083(3) 0.0248(15) 0.0170(17) 0.0026(13) -0.0012(15)
C26 0.0365(18) 0.128(4) 0.0293(16) 0.028(2) 0.0031(14) 0.0075(19)
C27 0.0222(12) 0.0248(13) 0.0185(12) -0.0021(10) 0.0066(10) -0.0009(10)
C28 0.0257(13) 0.0305(14) 0.0220(12) 0.0021(11) 0.0060(10) -0.0014(10)
C29 0.0289(14) 0.0418(16) 0.0210(13) 0.0088(12) 0.0036(11) -0.0042(11)
C30 0.0321(15) 0.0372(16) 0.0290(14) 0.0059(13) 0.0001(12) -0.0010(12)
C31 0.0336(15) 0.056(2) 0.0216(14) 0.0119(14) -0.0007(12) -0.0040(13)
C32 0.0457(18) 0.059(2) 0.0327(16) 0.0145(16) -0.0048(14) -0.0027(15)
N1 0.0195(10) 0.0218(11) 0.0160(9) -0.0001(8) 0.0056(8) -0.0008(8)
N2 0.0241(10) 0.0215(11) 0.0171(10) 0.0012(8) 0.0086(8) 0.0017(8)

loop_
_atom_type_symbol
_atom_type_description
_atom_type_scat_dispersion_real
_atom_type_scat_dispersion_imag
_atom_type_scat_source
C C 0.0033 0.0016 'International Tables Vol C Tables 4.2.6.8 and 6.1.1.4'
H H 0.0000 0.0000 'International Tables Vol C Tables 4.2.6.8 and 6.1.1.4'
N N 0.0061 0.0033 'International Tables Vol C Tables 4.2.6.8 and 6.1.1.4'

loop_
_geom_angle_atom_site_label_1
_geom_angle_atom_site_label_2
_geom_angle_atom_site_label_3
_geom_angle
N1 C1 C6 124.0(2)
N1 C1 C2 114.87(19)
C6 C1 C2 121.08(18)
C1 C2 C3 115.11(19)
C1 C2 H2A 108.5
C3 C2 H2A 108.5
C1 C2 H2B 108.5
C3 C2 H2B 108.5
H2A C2 H2B 107.5
C4 C3 C2 110.23(19)
C4 C3 H3A 109.6
C2 C3 H3A 109.6
C4 C3 H3B 109.6
C2 C3 H3B 109.6
H3A C3 H3B 108.1
C5 C4 C3 110.94(19)
C5 C4 H4A 109.5
C3 C4 H4A 109.5
C5 C4 H4B 109.5
C3 C4 H4B 109.5
H4A C4 H4B 108.0
C6 C5 C4 113.35(19)
C6 C5 H5A 108.9
C4 C5 H5A 108.9
C6 C5 H5B 108.9
C4 C5 H5B 108.9
H5A C5 H5B 107.7
C7 C6 C1 118.63(19)
C7 C6 C5 121.52(19)
C1 C6 C5 119.84(19)
C6 C7 C8 118.87(19)
C6 C7 C21 120.94(19)
C8 C7 C21 120.1(2)
C9 C8 C20 118.66(19)
C9 C8 C7 123.6(2)
C20 C8 C7 117.76(19)
C8 C9 C10 122.2(2)
C8 C9 H9 118.9
C10 C9 H9 118.9
C9 C10 C18 118.4(2)
C9 C10 C11 123.8(2)
C18 C10 C11 117.84(19)
C12 C11 C10 118.5(2)
C12 C11 C27 121.7(2)
C10 C11 C27 119.81(19)
C11 C12 C17 119.5(2)
C11 C12 C13 120.6(2)
C17 C12 C13 119.89(19)
C12 C13 C14 115.2(2)
C12 C13 H13A 108.5
C14 C13 H13A 108.5
C12 C13 H13B 108.5
C14 C13 H13B 108.5
H13A C13 H13B 107.5
C13 C14 C15 110.5(2)
C13 C14 H14A 109.5
C15 C14 H14A 109.5
C13 C14 H14B 109.5
C15 C14 H14B 109.5
H14A C14 H14B 108.1
C16 C15 C14 108.7(2)
C16 C15 H15A 110.0
C14 C15 H15A 110.0
C16 C15 H15B 110.0
C14 C15 H15B 110.0
H15A C15 H15B 108.3
C17 C16 C15 112.76(19)
C17 C16 H16A 109.0
C15 C16 H16A 109.0
C17 C16 H16B 109.0
C15 C16 H16B 109.0
H16A C16 H16B 107.8
N2 C17 C12 123.6(2)
N2 C17 C16 115.4(2)
C12 C17 C16 121.0(2)
N2 C18 C19 118.07(19)
N2 C18 C10 122.1(2)
C19 C18 C10 119.85(19)
C18 C19 C20 121.2(2)
C18 C19 H19 119.4
C20 C19 H19 119.4
N1 C20 C19 117.87(19)
N1 C20 C8 122.44(18)
C19 C20 C8 119.7(2)
C7 C21 C22 112.67(18)
C7 C21 H21A 109.1
C22 C21 H21A 109.1
C7 C21 H21B 109.1
C22 C21 H21B 109.1
H21A C21 H21B 107.8
C23 C22 C21 112.82(19)
C23 C22 H22A 109.0
C21 C22 H22A 109.0
C23 C22 H22B 109.0
C21 C22 H22B 109.0
H22A C22 H22B 107.8
C24 C23 C22 113.9(2)
C24 C23 H23A 108.8
C22 C23 H23A 108.8
C24 C23 H23B 108.8
C22 C23 H23B 108.8
H23A C23 H23B 107.7
C23 C24 C25 113.7(2)
C23 C24 H24A 108.8
C25 C24 H24A 108.8
C23 C24 H24B 108.8
C25 C24 H24B 108.8
H24A C24 H24B 107.7
C26 C25 C24 113.0(2)
C26 C25 H25A 109.0
C24 C25 H25A 109.0
C26 C25 H25B 109.0
C24 C25 H25B 109.0
H25A C25 H25B 107.8
C25 C26 H26A 109.5
C25 C26 H26B 109.5
H26A C26 H26B 109.5
C25 C26 H26C 109.5
H26A C26 H26C 109.5
H26B C26 H26C 109.5
C11 C27 C28 114.92(19)
C11 C27 H27A 108.5
C28 C27 H27A 108.5
C11 C27 H27B 108.5
C28 C27 H27B 108.5
H27A C27 H27B 107.5
C29 C28 C27 111.6(2)
C29 C28 H28A 109.3
C27 C28 H28A 109.3
C29 C28 H28B 109.3
C27 C28 H28B 109.3
H28A C28 H28B 108.0
C30 C29 C28 115.7(2)
C30 C29 H29A 108.3
C28 C29 H29A 108.3
C30 C29 H29B 108.3
C28 C29 H29B 108.3
H29A C29 H29B 107.4
C29 C30 C31 114.1(2)
C29 C30 H30A 108.7
C31 C30 H30A 108.7
C29 C30 H30B 108.7
C31 C30 H30B 108.7
H30A C30 H30B 107.6
C32 C31 C30 115.1(3)
C32 C31 H31A 108.5
C30 C31 H31A 108.5
C32 C31 H31B 108.5
C30 C31 H31B 108.5
H31A C31 H31B 107.5
C31 C32 H32A 109.5
C31 C32 H32B 109.5
H32A C32 H32B 109.5
C31 C32 H32C 109.5
H32A C32 H32C 109.5
H32B C32 H32C 109.5
C1 N1 C20 118.08(19)
C17 N2 C18 118.47(19)

loop_
_geom_bond_atom_site_label_1
_geom_bond_atom_site_label_2
_geom_bond_distance
C1 N1 1.312(3)
C1 C6 1.441(3)
C1 C2 1.516(3)
C2 C3 1.528(3)
C2 H2A 0.99
C2 H2B 0.99
C3 C4 1.520(3)
C3 H3A 0.99
C3 H3B 0.99
C4 C5 1.516(3)
C4 H4A 0.99
C4 H4B 0.99
C5 C6 1.515(3)
C5 H5A 0.99
C5 H5B 0.99
C6 C7 1.376(3)
C7 C8 1.434(3)
C7 C21 1.504(3)
C8 C9 1.394(3)
C8 C20 1.430(3)
C9 C10 1.398(3)
C9 H9 0.95
C10 C18 1.432(3)
C10 C11 1.439(3)
C11 C12 1.374(3)
C11 C27 1.508(3)
C12 C17 1.430(3)
C12 C13 1.522(3)
C13 C14 1.526(3)
C13 H13A 0.99
C13 H13B 0.99
C14 C15 1.526(3)
C14 H14A 0.99
C14 H14B 0.99
C15 C16 1.515(3)
C15 H15A 0.99
C15 H15B 0.99
C16 C17 1.509(3)
C16 H16A 0.99
C16 H16B 0.99
C17 N2 1.315(3)
C18 N2 1.377(3)
C18 C19 1.390(3)
C19 C20 1.393(3)
C19 H19 0.95
C20 N1 1.374(3)
C21 C22 1.533(3)
C21 H21A 0.99
C21 H21B 0.99
C22 C23 1.518(3)
C22 H22A 0.99
C22 H22B 0.99
C23 C24 1.512(3)
C23 H23A 0.99
C23 H23B 0.99
C24 C25 1.520(3)
C24 H24A 0.99
C24 H24B 0.99
C25 C26 1.499(4)
C25 H25A 0.99
C25 H25B 0.99
C26 H26A 0.98
C26 H26B 0.98
C26 H26C 0.98
C27 C28 1.529(3)
C27 H27A 0.99
C27 H27B 0.99
C28 C29 1.517(3)
C28 H28A 0.99
C28 H28B 0.99
C29 C30 1.509(3)
C29 H29A 0.99
C29 H29B 0.99
C30 C31 1.514(4)
C30 H30A 0.99
C30 H30B 0.99
C31 C32 1.505(4)
C31 H31A 0.99
C31 H31B 0.99
C32 H32A 0.98
C32 H32B 0.98
C32 H32C 0.98
